data_2204574
loop_
_publ_author_name
'Akitsu, Takashiro'
'Einaga, Yasuaki'

_publ_section_title
;
 Bis[2-(quinolin-3-yliminomethyl)phenolato-\k^2^<i>N,O</i>]copper(II)
;
_journal_issue 11
_journal_name_full 'Acta Crystallographica Section E'
_journal_page_first m1552
_journal_page_last m1554
_journal_paper_doi 10.1107/S1600536804023591
_journal_volume 60
_journal_year 2004
_chemical_formula_iupac '[Cu (C16 H11 N2 O)2]'
_chemical_formula_moiety 'C32 H22 Cu N4 O2'
_chemical_formula_sum 'C32 H22 Cu N4 O2'
_chemical_formula_weight 558.09
_space_group_IT_number 14
_symmetry_cell_setting monoclinic
_symmetry_space_group_name_Hall '-P 2yab'
_symmetry_space_group_name_H-M 'P 1 21/a 1'
_cell_angle_alpha 90
_cell_angle_beta 90.66(3)
_cell_angle_gamma 90
_cell_formula_units_Z 2
_cell_length_a 12.767(3)
_cell_length_b 7.346(2)
_cell_length_c 13.133(5)
_cell_measurement_reflns_used 25
_cell_measurement_temperature 298.0(10)
_cell_measurement_theta_max 13.3
_cell_measurement_theta_min 10.0
_cell_volume 1231.6(6)
_computing_cell_refinement 'WinAFC Diffractometer Control Software'
_computing_data_collection 'WinAFC Diffractometer Control Software (Rigaku, 1999)'
_computing_data_reduction 'TEXSAN (Molecular Structure Corporation, 2001)'
_computing_molecular_graphics 'ORTEPII (Johnson, 1976)'
_computing_publication_material TEXSAN
_computing_structure_refinement 'SHELXL97 (Sheldrick, 1997)'
_computing_structure_solution 'SIR92 (Altomare et al., 1994)'
_diffrn_measured_fraction_theta_full 1.00
_diffrn_measured_fraction_theta_max 1.00
_diffrn_measurement_device_type 'Rigaku AFC-7R'
_diffrn_measurement_method \w-2\q
_diffrn_radiation_type MoK\a
_diffrn_radiation_wavelength 0.7107
_diffrn_reflns_av_R_equivalents 0.028
_diffrn_reflns_limit_h_max 16
_diffrn_reflns_limit_h_min -6
_diffrn_reflns_limit_k_max 3
_diffrn_reflns_limit_k_min -9
_diffrn_reflns_limit_l_max 17
_diffrn_reflns_limit_l_min -17
_diffrn_reflns_number 3539
_diffrn_reflns_theta_full 27.5
_diffrn_reflns_theta_max 27.5
_diffrn_standards_decay_% 0.22
_diffrn_standards_interval_count 150
_diffrn_standards_number 3
_exptl_absorpt_coefficient_mu 0.926
_exptl_absorpt_correction_T_max 0.831
_exptl_absorpt_correction_T_min 0.724
_exptl_absorpt_correction_type psi-scan
_exptl_absorpt_process_details '(North et al., 1968)'
_exptl_crystal_colour brown
_exptl_crystal_density_diffrn 1.505
_exptl_crystal_density_method 'not measured'
_exptl_crystal_description plate
_exptl_crystal_F_000 574.0
_exptl_crystal_size_max 0.40
_exptl_crystal_size_mid 0.30
_exptl_crystal_size_min 0.20
_refine_diff_density_max 0.30
_refine_diff_density_min -0.32
_refine_ls_extinction_method none
_refine_ls_goodness_of_fit_ref 0.998
_refine_ls_hydrogen_treatment noref
_refine_ls_number_parameters 179
_refine_ls_number_reflns 1784
_refine_ls_R_factor_gt 0.039
_refine_ls_shift/su_max 0.000
_refine_ls_structure_factor_coef Fsqd
_refine_ls_weighting_details 'w = 1/[\s^2^(Fo^2^) + (0.0388P)^2^+0.6777P] where P=(Fo^2^+2Fc^2^)/3'
_refine_ls_weighting_scheme calc
_refine_ls_wR_factor_ref 0.112
_reflns_number_gt 1784
_reflns_number_total 2832
_reflns_threshold_expression I>2\s(I)
_cod_data_source_file tk6188.cif
_cod_data_source_block I
_cod_original_sg_symbol_H-M 'P 21/a'
_cod_database_code 2204574
_cod_database_fobs_code 2204574

loop_
_symmetry_equiv_pos_as_xyz
x,y,z
1/2-x,1/2+y,-z
-x,-y,-z
1/2+x,1/2-y,z

loop_
_atom_site_label
_atom_site_fract_x
_atom_site_fract_y
_atom_site_fract_z
_atom_site_U_iso_or_equiv
_atom_site_adp_type
_atom_site_calc_flag
_atom_site_refinement_flags
_atom_site_occupancy
_atom_site_type_symbol
Cu1 1.0000 0.0000 1.0000 0.0320(2) Uani d S 1.00 Cu
O1 1.0809(2) -0.1032(3) 0.8944(2) 0.0345(5) Uani d . 1.00 O
N1 0.9096(2) -0.2287(3) 1.0051(2) 0.0319(6) Uani d . 1.00 N
N2 0.6716(2) -0.3774(4) 1.1406(2) 0.0393(6) Uani d . 1.00 N
C1 0.9551(2) -0.3191(4) 0.8324(2) 0.0337(7) Uani d . 1.00 C
C2 0.9194(3) -0.4253(5) 0.7492(3) 0.0452(8) Uani d . 1.00 C
C3 0.9695(3) -0.4239(5) 0.6585(3) 0.0504(9) Uani d . 1.00 C
C4 1.0601(3) -0.3201(5) 0.6485(3) 0.0483(9) Uani d . 1.00 C
C5 1.0983(3) -0.2181(5) 0.7282(3) 0.0405(8) Uani d . 1.00 C
C6 1.0452(2) -0.2089(4) 0.8219(2) 0.0311(6) Uani d . 1.00 C
C7 0.8995(2) -0.3324(4) 0.9258(2) 0.0377(7) Uani d . 1.00 C
C8 0.7373(2) -0.3260(5) 1.0701(2) 0.0397(7) Uani d . 1.00 C
C9 0.8428(2) -0.2698(4) 1.0885(2) 0.0320(6) Uani d . 1.00 C
C10 0.8757(2) -0.2527(4) 1.1874(2) 0.0352(7) Uani d . 1.00 C
C11 0.8062(2) -0.2980(4) 1.2661(2) 0.0343(7) Uani d . 1.00 C
C12 0.8325(3) -0.2761(5) 1.3705(2) 0.0441(8) Uani d . 1.00 C
C13 0.7636(3) -0.3277(6) 1.4442(3) 0.0507(9) Uani d . 1.00 C
C14 0.6672(3) -0.4064(5) 1.4171(3) 0.0480(9) Uani d . 1.00 C
C15 0.6381(3) -0.4254(5) 1.3178(3) 0.0433(8) Uani d . 1.00 C
C16 0.7059(2) -0.3679(4) 1.2397(2) 0.0342(7) Uani d . 1.00 C
H1 0.8592 -0.5001 0.7567 0.0547 Uiso calc . 1.00 H
H2 0.9431 -0.4932 0.6029 0.0614 Uiso calc . 1.00 H
H3 1.0960 -0.3202 0.5856 0.0583 Uiso calc . 1.00 H
H4 1.1618 -0.1527 0.7204 0.0491 Uiso calc . 1.00 H
H5 0.8493 -0.4278 0.9305 0.0463 Uiso calc . 1.00 H
H6 0.7126 -0.3268 1.0016 0.0481 Uiso calc . 1.00 H
H7 0.9445 -0.2108 1.2033 0.0427 Uiso calc . 1.00 H
H8 0.8983 -0.2250 1.3895 0.0534 Uiso calc . 1.00 H
H9 0.7807 -0.3104 1.5142 0.0616 Uiso calc . 1.00 H
H10 0.6213 -0.4475 1.4686 0.0580 Uiso calc . 1.00 H
H11 0.5721 -0.4780 1.3004 0.0525 Uiso calc . 1.00 H

loop_
_atom_site_aniso_label
_atom_site_aniso_U_11
_atom_site_aniso_U_22
_atom_site_aniso_U_33
_atom_site_aniso_U_12
_atom_site_aniso_U_13
_atom_site_aniso_U_23
Cu1 0.0260(2) 0.0329(3) 0.0371(3) -0.0055(3) 0.0045(2) -0.0064(3)
O1 0.0284(10) 0.0390(10) 0.0360(10) -0.0056(9) 0.0025(8) -0.0085(10)
N1 0.0310(10) 0.0310(10) 0.0330(10) -0.0060(10) -0.0010(10) 0.0000(10)
N2 0.0320(10) 0.049(2) 0.0370(10) -0.0090(10) -0.0010(10) 0.0000(10)
C1 0.0350(10) 0.032(2) 0.034(2) -0.0010(10) -0.0010(10) -0.0050(10)
C2 0.043(2) 0.042(2) 0.051(2) -0.006(2) 0.002(2) -0.010(2)
C3 0.060(2) 0.050(2) 0.042(2) 0.004(2) -0.002(2) -0.016(2)
C4 0.062(2) 0.048(2) 0.036(2) 0.007(2) 0.014(2) -0.006(2)
C5 0.043(2) 0.037(2) 0.042(2) -0.0010(10) 0.0100(10) -0.0020(10)
C6 0.0300(10) 0.031(2) 0.033(2) 0.0060(10) 0.0010(10) 0.0000(10)
C7 0.035(2) 0.034(2) 0.044(2) -0.0100(10) -0.0010(10) -0.0020(10)
C8 0.035(2) 0.049(2) 0.035(2) -0.0110(10) -0.0020(10) 0.002(2)
C9 0.0280(10) 0.032(2) 0.036(2) -0.0050(10) 0.0000(10) 0.0010(10)
C10 0.032(2) 0.037(2) 0.036(2) -0.0030(10) -0.0030(10) 0.0010(10)
C11 0.0330(10) 0.033(2) 0.036(2) 0.0010(10) -0.0010(10) 0.0010(10)
C12 0.045(2) 0.051(2) 0.037(2) -0.001(2) -0.0030(10) -0.002(2)
C13 0.062(2) 0.058(2) 0.032(2) 0.007(2) 0.001(2) -0.001(2)
C14 0.056(2) 0.049(2) 0.040(2) 0.001(2) 0.016(2) 0.004(2)
C15 0.043(2) 0.041(2) 0.047(2) -0.004(2) 0.0100(10) 0.003(2)
C16 0.034(2) 0.031(2) 0.038(2) 0.0010(10) 0.0030(10) 0.0010(10)

loop_
_atom_type_symbol
_atom_type_description
_atom_type_scat_dispersion_real
_atom_type_scat_dispersion_imag
_atom_type_scat_source
C C 0.003 0.002
;International Tables for Crystallography
(1992, Vol. C, Tables 4.2.6.8 and 6.1.1.4)
;
H H 0.000 0.000
;International Tables for Crystallography
(1992, Vol. C, Table 6.1.1.4)
;
Cl Cl 0.148 0.159
;International Tables for Crystallography
(1992, Vol. C, Tables 4.2.6.8 and 6.1.1.4)
;
N N 0.006 0.003
;International Tables for Crystallography
(1992, Vol. C, Tables 4.2.6.8 and 6.1.1.4)
;
O O 0.011 0.006
;International Tables for Crystallography
(1992, Vol. C, Tables 4.2.6.8 and 6.1.1.4)
;

loop_
_geom_angle_atom_site_label_1
_geom_angle_atom_site_label_2
_geom_angle_atom_site_label_3
_geom_angle_site_symmetry_1
_geom_angle_site_symmetry_3
_geom_angle
_geom_angle_publ_flag
O1 Cu1 O1 . 3_757 180.0 no
O1 Cu1 N1 . . 90.46(9) yes
O1 Cu1 N1 . 3_757 89.54(9) yes
O1 Cu1 N1 3_757 . 89.54(9) no
O1 Cu1 N1 3_757 3_757 90.46(9) no
N1 Cu1 N1 . 3_757 180.0 no
Cu1 O1 C6 . . 125.6(2) yes
Cu1 N1 C7 . . 120.6(2) yes
Cu1 N1 C9 . . 122.9(2) yes
C7 N1 C9 . . 115.9(3) yes
C8 N2 C16 . . 117.1(3) no
C2 C1 C6 . . 119.7(3) no
C2 C1 C7 . . 117.9(3) no
C6 C1 C7 . . 122.5(3) no
C1 C2 C3 . . 121.6(3) no
C1 C2 H1 . . 119.5 no
C3 C2 H1 . . 118.9 no
C2 C3 C4 . . 119.1(3) no
C2 C3 H2 . . 120.3 no
C4 C3 H2 . . 120.6 no
C3 C4 C5 . . 121.0(3) no
C3 C4 H3 . . 119.4 no
C5 C4 H3 . . 119.6 no
C4 C5 C6 . . 121.4(3) no
C4 C5 H4 . . 119.4 no
C6 C5 H4 . . 119.3 no
O1 C6 C1 . . 123.1(3) yes
O1 C6 C5 . . 119.7(3) yes
C1 C6 C5 . . 117.2(3) no
N1 C7 C1 . . 127.2(3) no
N1 C7 H5 . . 116.2 no
C1 C7 H5 . . 116.7 no
N2 C8 C9 . . 125.0(3) no
N2 C8 H6 . . 117.2 no
C9 C8 H6 . . 117.7 no
N1 C9 C8 . . 120.2(3) yes
N1 C9 C10 . . 122.0(3) yes
C8 C9 C10 . . 117.8(3) no
C9 C10 C11 . . 119.1(3) no
C9 C10 H7 . . 120.7 no
C11 C10 H7 . . 120.2 no
C10 C11 C12 . . 122.6(3) no
C10 C11 C16 . . 118.7(3) no
C12 C11 C16 . . 118.7(3) no
C11 C12 C13 . . 120.4(3) no
C11 C12 H8 . . 119.8 no
C13 C12 H8 . . 119.7 no
C12 C13 C14 . . 120.2(3) no
C12 C13 H9 . . 120.3 no
C14 C13 H9 . . 119.5 no
C13 C14 C15 . . 121.1(3) no
C13 C14 H10 . . 119.8 no
C15 C14 H10 . . 119.2 no
C14 C15 C16 . . 120.2(3) no
C14 C15 H11 . . 120.2 no
C16 C15 H11 . . 119.7 no
N2 C16 C11 . . 121.9(3) no
N2 C16 C15 . . 118.8(3) no
C11 C16 C15 . . 119.3(3) no

loop_
_geom_bond_atom_site_label_1
_geom_bond_atom_site_label_2
_geom_bond_site_symmetry_2
_geom_bond_distance
_geom_bond_publ_flag
Cu1 O1 . 1.898(2) yes
Cu1 O1 3_757 1.898(2) no
Cu1 N1 . 2.040(2) yes
Cu1 N1 3_757 2.040(2) no
O1 C6 . 1.306(4) yes
N1 C7 . 1.296(4) yes
N1 C9 . 1.429(4) yes
N2 C8 . 1.312(4) no
N2 C16 . 1.371(4) no
C1 C2 . 1.414(5) no
C1 C6 . 1.415(4) no
C1 C7 . 1.427(4) yes
C2 C3 . 1.359(5) no
C2 H1 . 0.950 no
C3 C4 . 1.393(5) no
C3 H2 . 0.950 no
C4 C5 . 1.372(5) no
C4 H3 . 0.950 no
C5 C6 . 1.413(4) no
C5 H4 . 0.950 no
C7 H5 . 0.950 no
C8 C9 . 1.426(4) no
C8 H6 . 0.950 no
C9 C10 . 1.367(4) no
C10 C11 . 1.409(4) no
C10 H7 . 0.950 no
C11 C12 . 1.416(4) no
C11 C16 . 1.420(4) no
C12 C13 . 1.369(5) no
C12 H8 . 0.950 no
C13 C14 . 1.402(5) no
C13 H9 . 0.950 no
C14 C15 . 1.359(5) no
C14 H10 . 0.950 no
C15 C16 . 1.414(5) no
C15 H11 . 0.950 no

loop_
_geom_torsion_atom_site_label_1
_geom_torsion_atom_site_label_2
_geom_torsion_atom_site_label_3
_geom_torsion_atom_site_label_4
_geom_torsion
_geom_torsion_publ_flag
Cu1 O1 C6 C1 -26.3(4) no
Cu1 O1 C6 C5 154.6(2) no
Cu1 N1 C7 C1 7.8(4) no
Cu1 N1 C9 C8 132.8(3) no
Cu1 N1 C9 C10 -45.5(4) no
O1 Cu1 N1 C7 -25.6(2) no
O1 Cu1 N1 C9 163.9(2) no
O1 C6 C1 C2 177.9(3) no
O1 C6 C1 C7 -4.1(5) no
O1 C6 C5 C4 -176.5(3) no
N1 Cu1 O1 C6 35.4(2) no
N1 C7 C1 C2 -169.1(3) no
N1 C7 C1 C6 12.8(5) no
N1 C9 C8 N2 175.7(3) no
N1 C9 C10 C11 -179.1(3) no
N2 C8 C9 C10 -6.0(5) no
N2 C16 C11 C10 -5.8(5) no
N2 C16 C11 C12 174.0(3) no
N2 C16 C15 C14 -175.6(3) no
C1 C2 C3 C4 2.3(6) no
C1 C6 C5 C4 4.2(5) no
C1 C7 N1 C9 179.0(3) no
C2 C1 C6 C5 -2.9(4) no
C2 C3 C4 C5 -0.9(6) no
C3 C2 C1 C6 -0.3(5) no
C3 C2 C1 C7 -178.4(3) no
C3 C4 C5 C6 -2.4(5) no
C5 C6 C1 C7 175.1(3) no
C7 N1 C9 C8 -38.2(4) no
C7 N1 C9 C10 143.6(3) no
C8 N2 C16 C11 2.8(5) no
C8 N2 C16 C15 -178.8(3) no
C8 C9 C10 C11 2.6(5) no
C9 C8 N2 C16 3.2(5) no
C9 C10 C11 C12 -177.0(3) no
C9 C10 C11 C16 2.8(5) no
C10 C11 C12 C13 -177.8(3) no
C10 C11 C16 C15 175.8(3) no
C11 C12 C13 C14 1.3(6) no
C11 C16 C15 C14 2.9(5) no
C12 C11 C16 C15 -4.4(5) no
C12 C13 C14 C15 -3.0(6) no
C13 C12 C11 C16 2.4(5) no
C13 C14 C15 C16 0.9(6) no
